data_7028858
loop_
_publ_author_name
'Alexandropoulos, Dimitris I.'
'Mowson, Andrew M.'
'Pilkington, Melanie'
'Bekiari, Vlasoula'
'Christou, George'
'Stamatatos, Theocharis C.'

_publ_section_title
;
 Emissive molecular nanomagnets: introducing optical properties in
 triangular oximato {Mn(III)3} SMMs from the deliberate replacement of
 simple carboxylate ligands with their fluorescent analogues.
;
_journal_issue 5
_journal_name_full 'Dalton transactions (Cambridge, England : 2003)'
_journal_page_first 1965
_journal_page_last 1969
_journal_paper_doi 10.1039/c3dt52571f
_journal_volume 43
_journal_year 2014
_chemical_formula_moiety 'C54 H42 Cl Mn3 N6 O14'
_chemical_formula_sum 'C54 H42 Cl Mn3 N6 O14'
_chemical_formula_weight 1199.20
_chemical_name_systematic
;
 ?
;
_space_group_crystal_system monoclinic
_space_group_IT_number 14
_space_group_name_Hall '-P 2ybc'
_space_group_name_H-M_alt 'P 1 21/c 1'
_symmetry_space_group_name_Hall '-P 2ybc'
_symmetry_space_group_name_H-M 'P 1 21/c 1'
_atom_sites_solution_hydrogens geom
_audit_creation_method SHELXL-2013
_cell_angle_alpha 90
_cell_angle_beta 118.303(10)
_cell_angle_gamma 90
_cell_formula_units_Z 4
_cell_length_a 20.223(5)
_cell_length_b 18.555(5)
_cell_length_c 19.641(5)
_cell_measurement_reflns_used 9504
_cell_measurement_temperature 150(2)
_cell_measurement_theta_max 28.23
_cell_measurement_theta_min 2.29
_cell_volume 6489(3)
_computing_cell_refinement 'Bruker SAINT'
_computing_data_collection 'Bruker APEX2'
_computing_data_reduction 'Bruker SAINT'
_computing_molecular_graphics 'Bruker SHELXTL'
_computing_publication_material 'Bruker SHELXTL'
_computing_structure_refinement 'SHELXL-97 (Sheldrick, 2008)'
_computing_structure_solution 'SHELXS-97 (Sheldrick, 2008)'
_diffrn_ambient_temperature 150(2)
_diffrn_measured_fraction_theta_full 0.969
_diffrn_measured_fraction_theta_max 0.995
_diffrn_measurement_device_type 'Bruker APEX-II CCD'
_diffrn_measurement_method '\f and \w scans'
_diffrn_radiation_monochromator graphite
_diffrn_radiation_source 'sealed tube'
_diffrn_radiation_type MoK\a
_diffrn_radiation_wavelength 0.71073
_diffrn_reflns_av_R_equivalents 0.0652
_diffrn_reflns_av_unetI/netI 0.0642
_diffrn_reflns_Laue_measured_fraction_full 0.969
_diffrn_reflns_Laue_measured_fraction_max 0.995
_diffrn_reflns_limit_h_max 24
_diffrn_reflns_limit_h_min -24
_diffrn_reflns_limit_k_max 22
_diffrn_reflns_limit_k_min -17
_diffrn_reflns_limit_l_max 22
_diffrn_reflns_limit_l_min -23
_diffrn_reflns_number 60049
_diffrn_reflns_point_group_measured_fraction_full 0.969
_diffrn_reflns_point_group_measured_fraction_max 0.995
_diffrn_reflns_theta_full 25.242
_diffrn_reflns_theta_max 25.000
_diffrn_reflns_theta_min 2.195
_exptl_absorpt_coefficient_mu 0.655
_exptl_absorpt_correction_T_max 0.7457
_exptl_absorpt_correction_T_min 0.6692
_exptl_absorpt_correction_type multi-scan
_exptl_absorpt_process_details 'SADABS Bruker'
_exptl_crystal_colour purple
_exptl_crystal_density_diffrn 1.227
_exptl_crystal_description block
_exptl_crystal_F_000 2448
_exptl_crystal_size_max 0.42
_exptl_crystal_size_mid 0.18
_exptl_crystal_size_min 0.10
_refine_diff_density_max 0.990
_refine_diff_density_min -0.489
_refine_diff_density_rms 0.105
_refine_ls_extinction_method none
_refine_ls_goodness_of_fit_ref 1.083
_refine_ls_hydrogen_treatment constr
_refine_ls_matrix_type full
_refine_ls_number_parameters 706
_refine_ls_number_reflns 11384
_refine_ls_number_restraints 0
_refine_ls_restrained_S_all 1.083
_refine_ls_R_factor_all 0.0946
_refine_ls_R_factor_gt 0.0738
_refine_ls_shift/su_max 0.002
_refine_ls_shift/su_mean 0.000
_refine_ls_structure_factor_coef Fsqd
_refine_ls_weighting_details
;
 w=1/[\s^2^(Fo^2^)+(0.0733P)^2^+20.6044P]
 where P=(Fo^2^+2Fc^2^)/3
;
_refine_ls_weighting_scheme calc
_refine_ls_wR_factor_gt 0.1675
_refine_ls_wR_factor_ref 0.1769
_reflns_Friedel_coverage 0.000
_reflns_number_gt 8807
_reflns_number_total 11384
_reflns_threshold_expression 'I > 2\s(I)'
_cod_data_source_file c3dt52571f.txt
_cod_data_source_block DIA152
_cod_database_code 7028858
_shelx_space_group_comment
;
The symmetry employed for this shelxl refinement is uniquely defined
by the following loop, which should always be used as a source of
symmetry information in preference to the above space-group names.
They are only intended as comments.
;
_shelxl_version_number 2013-2

loop_
_space_group_symop_operation_xyz
'x, y, z'
'-x, y+1/2, -z+1/2'
'-x, -y, -z'
'x, -y-1/2, z-1/2'

loop_
_atom_site_label
_atom_site_type_symbol
_atom_site_fract_x
_atom_site_fract_y
_atom_site_fract_z
_atom_site_U_iso_or_equiv
_atom_site_adp_type
_atom_site_occupancy
_atom_site_site_symmetry_order
_atom_site_calc_flag
_atom_site_refinement_flags_posn
_atom_site_refinement_flags_adp
Mn1 Mn 0.17984(4) 0.64640(4) 0.62238(4) 0.01814(18) Uani 1 1 d . .
Mn2 Mn 0.15164(4) 0.54831(4) 0.74179(4) 0.01687(18) Uani 1 1 d . .
Mn3 Mn 0.23745(4) 0.48208(4) 0.65371(4) 0.01909(19) Uani 1 1 d . .
Cl1 Cl 0.85613(12) 0.57994(10) 0.92936(10) 0.0639(6) Uani 1 1 d . .
N1 N 0.1547(2) 0.5863(2) 0.5276(2) 0.0200(9) Uani 1 1 d . .
N2 N 0.1519(2) 0.4231(2) 0.6487(2) 0.0207(9) Uani 1 1 d . .
N3 N 0.0613(2) 0.6001(2) 0.6587(2) 0.0186(9) Uani 1 1 d . .
N4 N 0.0747(2) 0.5384(2) 0.7818(2) 0.0190(9) Uani 1 1 d . .
N5 N 0.2540(2) 0.3861(2) 0.6118(2) 0.0256(10) Uani 1 1 d . .
N6 N 0.1394(2) 0.7238(2) 0.5376(2) 0.0196(9) Uani 1 1 d . .
O1 O 0.20484(17) 0.56432(16) 0.68662(16) 0.0171(7) Uani 1 1 d . .
O2 O 0.19245(18) 0.65580(18) 0.79731(18) 0.0234(8) Uani 1 1 d . .
O3 O 0.2037(2) 0.71662(17) 0.70362(17) 0.0267(8) Uani 1 1 d . .
O4 O 0.29522(19) 0.64453(19) 0.63819(18) 0.0264(8) Uani 1 1 d . .
O5 O 0.32566(19) 0.52642(19) 0.65807(19) 0.0272(8) Uani 1 1 d . .
O6 O 0.29775(19) 0.45010(19) 0.77513(18) 0.0280(8) Uani 1 1 d . .
O7 O 0.23074(18) 0.49668(18) 0.82907(17) 0.0226(8) Uani 1 1 d . .
O8 O 0.10708(18) 0.44901(18) 0.67469(19) 0.0248(8) Uani 1 1 d . .
O9 O 0.06532(18) 0.63301(18) 0.60014(17) 0.0231(8) Uani 1 1 d . .
O10 O 0.16789(19) 0.51608(17) 0.53382(17) 0.0237(8) Uani 1 1 d . .
O15 O 0.9268(4) 0.6210(4) 0.9756(4) 0.112(2) Uani 1 1 d . .
O16 O 0.8729(4) 0.5052(3) 0.9265(3) 0.0826(19) Uani 1 1 d . .
O17 O 0.8160(4) 0.5886(3) 0.9702(4) 0.0840(18) Uani 1 1 d . .
O18 O 0.8249(4) 0.6102(3) 0.8560(3) 0.0853(19) Uani 1 1 d . .
C1 C 0.3406(3) 0.5938(3) 0.6548(3) 0.0259(12) Uani 1 1 d . .
C2 C 0.4195(3) 0.6091(3) 0.6736(3) 0.0342(14) Uani 1 1 d . .
C3 C 0.4738(3) 0.5524(4) 0.6985(4) 0.0541(18) Uani 1 1 d . .
H3 H 0.4582 0.5051 0.6975 0.065 Uiso 1 1 calc R U
C4 C 0.5474(4) 0.5659(5) 0.7234(5) 0.069(2) Uani 1 1 d . .
H4 H 0.5816 0.5280 0.7403 0.083 Uiso 1 1 calc R U
C5 C 0.5727(4) 0.6360(5) 0.7240(4) 0.062(2) Uani 1 1 d . .
C6 C 0.6493(4) 0.6530(6) 0.7529(5) 0.079(3) Uani 1 1 d . .
H6 H 0.6856 0.6172 0.7743 0.095 Uiso 1 1 calc R U
C7 C 0.6692(6) 0.7202(7) 0.7493(5) 0.090(3) Uani 1 1 d . .
H7 H 0.7201 0.7289 0.7675 0.108 Uiso 1 1 calc R U
C8 C 0.6222(5) 0.7781(6) 0.7216(4) 0.076(3) Uani 1 1 d . .
H8 H 0.6406 0.8239 0.7208 0.092 Uiso 1 1 calc R U
C9 C 0.5431(5) 0.7661(6) 0.6936(5) 0.094(3) Uani 1 1 d . .
H9 H 0.5088 0.8039 0.6749 0.113 Uiso 1 1 calc R U
C10 C 0.5194(4) 0.6939(4) 0.6957(3) 0.061(2) Uani 1 1 d . .
C11 C 0.4407(4) 0.6785(4) 0.6709(3) 0.0508(18) Uani 1 1 d . .
H11 H 0.4053 0.7154 0.6535 0.061 Uiso 1 1 calc R U
C12 C 0.2872(3) 0.4627(3) 0.8317(3) 0.0201(11) Uani 1 1 d . .
C13 C 0.3449(3) 0.4358(3) 0.9095(3) 0.0245(11) Uani 1 1 d . .
C14 C 0.3269(3) 0.4242(3) 0.9696(3) 0.0303(12) Uani 1 1 d . .
H14 H 0.2782 0.4323 0.9612 0.036 Uiso 1 1 calc R U
C15 C 0.3809(3) 0.4009(3) 1.0405(3) 0.0380(14) Uani 1 1 d . .
H15 H 0.3683 0.3924 1.0796 0.046 Uiso 1 1 calc R U
C16 C 0.4553(3) 0.3897(3) 1.0550(3) 0.0350(13) Uani 1 1 d . .
C17 C 0.5137(3) 0.3667(4) 1.1282(3) 0.0528(18) Uani 1 1 d . .
H17 H 0.5021 0.3559 1.1676 0.063 Uiso 1 1 calc R U
C18 C 0.5860(4) 0.3603(4) 1.1416(3) 0.057(2) Uani 1 1 d . .
H18 H 0.6233 0.3465 1.1903 0.068 Uiso 1 1 calc R U
C19 C 0.6049(4) 0.3744(4) 1.0822(3) 0.0521(18) Uani 1 1 d . .
H19 H 0.6543 0.3700 1.0917 0.062 Uiso 1 1 calc R U
C20 C 0.5495(3) 0.3946(3) 1.0101(3) 0.0425(15) Uani 1 1 d . .
H20 H 0.5615 0.4029 0.9706 0.051 Uiso 1 1 calc R U
C21 C 0.4741(3) 0.4030(3) 0.9957(3) 0.0312(13) Uani 1 1 d . .
C22 C 0.4170(3) 0.4258(3) 0.9223(3) 0.0290(12) Uani 1 1 d . .
H22 H 0.4287 0.4341 0.8824 0.035 Uiso 1 1 calc R U
C23 C 0.2075(3) 0.7112(3) 0.7713(3) 0.0215(11) Uani 1 1 d . .
C24 C 0.2323(3) 0.7776(3) 0.8201(3) 0.0229(11) Uani 1 1 d . .
C25 C 0.2530(3) 0.7742(3) 0.9001(3) 0.0261(12) Uani 1 1 d . .
H25 H 0.2517 0.7303 0.9223 0.031 Uiso 1 1 calc R U
C26 C 0.2747(3) 0.8348(3) 0.9443(3) 0.0325(13) Uani 1 1 d . .
H26 H 0.2897 0.8313 0.9969 0.039 Uiso 1 1 calc R U
C27 C 0.2749(3) 0.9038(3) 0.9121(3) 0.0300(12) Uani 1 1 d . .
C28 C 0.2942(4) 0.9683(3) 0.9556(3) 0.0435(16) Uani 1 1 d . .
H28 H 0.3094 0.9663 1.0083 0.052 Uiso 1 1 calc R U
C29 C 0.2910(4) 1.0338(3) 0.9216(3) 0.0468(17) Uani 1 1 d . .
H29 H 0.3035 1.0756 0.9512 0.056 Uiso 1 1 calc R U
C30 C 0.2689(4) 1.0381(3) 0.8420(3) 0.0428(15) Uani 1 1 d . .
H30 H 0.2669 1.0826 0.8192 0.051 Uiso 1 1 calc R U
C31 C 0.2506(3) 0.9767(3) 0.7983(3) 0.0341(13) Uani 1 1 d . .
H31 H 0.2364 0.9797 0.7459 0.041 Uiso 1 1 calc R U
C32 C 0.2528(3) 0.9085(3) 0.8318(3) 0.0279(12) Uani 1 1 d . .
C33 C 0.2330(3) 0.8434(3) 0.7876(3) 0.0268(12) Uani 1 1 d . .
H33 H 0.2201 0.8455 0.7355 0.032 Uiso 1 1 calc R U
C34 C 0.0867(3) 0.5085(3) 0.8495(3) 0.0242(11) Uani 1 1 d . .
H34 H 0.1349 0.4933 0.8843 0.029 Uiso 1 1 calc R U
C35 C 0.0293(3) 0.5000(3) 0.8683(3) 0.0292(12) Uani 1 1 d . .
H35 H 0.0384 0.4787 0.9148 0.035 Uiso 1 1 calc R U
C36 C -0.0418(3) 0.5236(3) 0.8165(3) 0.0316(13) Uani 1 1 d . .
H36 H -0.0812 0.5184 0.8279 0.038 Uiso 1 1 calc R U
C37 C -0.0543(3) 0.5554(3) 0.7472(3) 0.0269(12) Uani 1 1 d . .
H37 H -0.1019 0.5716 0.7122 0.032 Uiso 1 1 calc R U
C38 C 0.0053(3) 0.5626(3) 0.7310(3) 0.0214(11) Uani 1 1 d . .
C39 C -0.0014(3) 0.5962(2) 0.6597(3) 0.0193(10) Uani 1 1 d . .
C40 C -0.0735(3) 0.6225(3) 0.5950(3) 0.0287(12) Uani 1 1 d . .
H40A H -0.0636 0.6616 0.5692 0.043 Uiso 1 1 calc R U
H40B H -0.1058 0.6388 0.6152 0.043 Uiso 1 1 calc R U
H40C H -0.0975 0.5840 0.5590 0.043 Uiso 1 1 calc R U
C41 C 0.3104(3) 0.3697(3) 0.5970(3) 0.0338(13) Uani 1 1 d . .
H41 H 0.3485 0.4033 0.6087 0.041 Uiso 1 1 calc R U
C42 C 0.3139(4) 0.3042(3) 0.5648(4) 0.0464(17) Uani 1 1 d . .
H42 H 0.3534 0.2939 0.5547 0.056 Uiso 1 1 calc R U
C43 C 0.2573(4) 0.2548(3) 0.5480(3) 0.0490(18) Uani 1 1 d . .
H43 H 0.2587 0.2104 0.5268 0.059 Uiso 1 1 calc R U
C44 C 0.1995(4) 0.2710(3) 0.5625(3) 0.0393(15) Uani 1 1 d . .
H44 H 0.1607 0.2382 0.5503 0.047 Uiso 1 1 calc R U
C45 C 0.1991(3) 0.3371(3) 0.5958(3) 0.0267(12) Uani 1 1 d . .
C46 C 0.1411(3) 0.3591(3) 0.6168(3) 0.0255(12) Uani 1 1 d . .
C47 C 0.0760(3) 0.3130(3) 0.6034(4) 0.0412(15) Uani 1 1 d . .
H47A H 0.0589 0.3255 0.6399 0.062 Uiso 1 1 calc R U
H47B H 0.0910 0.2633 0.6100 0.062 Uiso 1 1 calc R U
H47C H 0.0362 0.3205 0.5518 0.062 Uiso 1 1 calc R U
C48 C 0.0973(3) 0.5784(3) 0.3866(3) 0.0290(12) Uani 1 1 d . .
H48A H 0.1256 0.5346 0.3960 0.043 Uiso 1 1 calc R U
H48B H 0.1045 0.6076 0.3503 0.043 Uiso 1 1 calc R U
H48C H 0.0449 0.5670 0.3658 0.043 Uiso 1 1 calc R U
C49 C 0.1234(3) 0.6187(3) 0.4609(3) 0.0207(10) Uani 1 1 d . .
C50 C 0.1146(3) 0.6964(3) 0.4651(2) 0.0203(11) Uani 1 1 d . .
C51 C 0.0802(3) 0.7417(3) 0.4012(3) 0.0285(12) Uani 1 1 d . .
H51 H 0.0642 0.7237 0.3517 0.034 Uiso 1 1 calc R U
C52 C 0.0699(3) 0.8138(3) 0.4118(3) 0.0359(14) Uani 1 1 d . .
H52 H 0.0474 0.8444 0.3694 0.043 Uiso 1 1 calc R U
C53 C 0.0931(4) 0.8402(3) 0.4855(3) 0.0389(15) Uani 1 1 d . .
H53 H 0.0851 0.8881 0.4935 0.047 Uiso 1 1 calc R U
C54 C 0.1286(3) 0.7930(3) 0.5469(3) 0.0310(13) Uani 1 1 d . .
H54 H 0.1457 0.8105 0.5968 0.037 Uiso 1 1 calc R U

loop_
_atom_site_aniso_label
_atom_site_aniso_U_11
_atom_site_aniso_U_22
_atom_site_aniso_U_33
_atom_site_aniso_U_23
_atom_site_aniso_U_13
_atom_site_aniso_U_12
Mn1 0.0295(4) 0.0126(4) 0.0108(3) 0.0010(3) 0.0084(3) -0.0003(3)
Mn2 0.0202(4) 0.0165(4) 0.0123(3) 0.0037(3) 0.0065(3) 0.0018(3)
Mn3 0.0250(4) 0.0160(4) 0.0161(3) 0.0023(3) 0.0095(3) 0.0025(3)
Cl1 0.1053(15) 0.0599(12) 0.0492(9) 0.0244(8) 0.0553(11) 0.0431(11)
N1 0.029(2) 0.016(2) 0.0150(19) -0.0011(16) 0.0104(17) -0.0038(18)
N2 0.026(2) 0.018(2) 0.0125(18) 0.0045(16) 0.0050(17) 0.0026(18)
N3 0.025(2) 0.018(2) 0.0129(18) 0.0004(15) 0.0097(16) 0.0026(18)
N4 0.025(2) 0.013(2) 0.0185(19) 0.0013(16) 0.0104(17) 0.0001(17)
N5 0.040(3) 0.017(2) 0.019(2) 0.0056(17) 0.0136(19) 0.006(2)
N6 0.027(2) 0.018(2) 0.0112(18) -0.0011(15) 0.0060(16) -0.0012(18)
O1 0.0240(17) 0.0142(17) 0.0109(14) 0.0020(12) 0.0066(13) 0.0015(14)
O2 0.0315(19) 0.0176(19) 0.0197(16) -0.0001(14) 0.0111(15) -0.0060(15)
O3 0.048(2) 0.0154(18) 0.0159(16) -0.0036(13) 0.0144(15) -0.0017(16)
O4 0.031(2) 0.024(2) 0.0195(17) 0.0050(15) 0.0081(15) -0.0040(17)
O5 0.029(2) 0.029(2) 0.0246(18) 0.0007(15) 0.0141(15) -0.0011(16)
O6 0.033(2) 0.029(2) 0.0186(17) 0.0073(15) 0.0097(15) 0.0069(17)
O7 0.0262(19) 0.025(2) 0.0152(15) 0.0067(14) 0.0088(14) 0.0040(15)
O8 0.0265(18) 0.0186(19) 0.0305(18) -0.0033(15) 0.0144(15) -0.0023(15)
O9 0.0272(19) 0.026(2) 0.0151(15) 0.0069(14) 0.0092(14) 0.0028(15)
O10 0.038(2) 0.0121(18) 0.0174(16) 0.0011(13) 0.0104(15) 0.0012(15)
O15 0.089(5) 0.123(6) 0.108(5) 0.017(5) 0.035(4) -0.013(4)
O16 0.154(6) 0.051(3) 0.084(4) 0.032(3) 0.090(4) 0.051(3)
O17 0.118(5) 0.073(4) 0.111(5) -0.009(3) 0.095(4) 0.009(3)
O18 0.139(5) 0.074(4) 0.045(3) 0.021(3) 0.044(3) 0.057(4)
C1 0.035(3) 0.031(3) 0.013(2) 0.001(2) 0.011(2) -0.003(3)
C2 0.027(3) 0.052(4) 0.025(3) -0.008(3) 0.013(2) -0.015(3)
C3 0.039(4) 0.069(5) 0.054(4) -0.022(4) 0.021(3) -0.002(4)
C4 0.042(4) 0.096(7) 0.070(5) -0.027(5) 0.028(4) -0.008(4)
C5 0.038(4) 0.113(7) 0.039(4) -0.013(4) 0.021(3) -0.005(5)
C6 0.055(5) 0.136(9) 0.058(5) -0.040(5) 0.037(4) -0.030(5)
C7 0.099(8) 0.133(10) 0.055(5) -0.020(6) 0.052(5) -0.035(8)
C8 0.088(6) 0.086(7) 0.049(4) -0.011(4) 0.028(4) -0.055(6)
C9 0.098(7) 0.107(8) 0.054(5) 0.014(5) 0.018(5) -0.055(6)
C10 0.070(5) 0.084(6) 0.027(3) -0.009(3) 0.022(3) -0.046(5)
C11 0.042(4) 0.075(5) 0.028(3) 0.005(3) 0.010(3) -0.021(4)
C12 0.022(3) 0.017(3) 0.020(2) 0.0042(19) 0.009(2) 0.000(2)
C13 0.029(3) 0.024(3) 0.019(2) 0.002(2) 0.010(2) 0.000(2)
C14 0.032(3) 0.037(3) 0.019(2) 0.003(2) 0.009(2) 0.004(3)
C15 0.041(3) 0.052(4) 0.026(3) 0.006(3) 0.020(3) 0.006(3)
C16 0.038(3) 0.038(4) 0.023(3) 0.001(2) 0.010(2) 0.008(3)
C17 0.040(4) 0.080(5) 0.025(3) 0.003(3) 0.004(3) 0.012(3)
C18 0.046(4) 0.081(5) 0.024(3) 0.004(3) 0.000(3) 0.020(4)
C19 0.037(4) 0.066(5) 0.036(3) -0.001(3) 0.004(3) 0.011(3)
C20 0.027(3) 0.052(4) 0.038(3) 0.004(3) 0.006(3) -0.001(3)
C21 0.031(3) 0.029(3) 0.025(3) 0.003(2) 0.006(2) 0.006(2)
C22 0.031(3) 0.028(3) 0.026(3) 0.004(2) 0.011(2) 0.001(2)
C23 0.023(3) 0.022(3) 0.016(2) -0.003(2) 0.006(2) 0.002(2)
C24 0.022(3) 0.026(3) 0.018(2) -0.004(2) 0.007(2) -0.005(2)
C25 0.035(3) 0.027(3) 0.016(2) 0.002(2) 0.012(2) -0.004(2)
C26 0.047(3) 0.036(3) 0.016(2) -0.007(2) 0.016(2) -0.012(3)
C27 0.042(3) 0.032(3) 0.023(3) -0.007(2) 0.021(2) -0.009(3)
C28 0.069(4) 0.038(4) 0.029(3) -0.016(3) 0.028(3) -0.021(3)
C29 0.087(5) 0.028(3) 0.044(3) -0.020(3) 0.046(4) -0.026(3)
C30 0.072(4) 0.023(3) 0.045(3) -0.005(3) 0.037(3) -0.010(3)
C31 0.058(4) 0.024(3) 0.026(3) -0.002(2) 0.025(3) -0.004(3)
C32 0.034(3) 0.027(3) 0.023(3) -0.003(2) 0.014(2) -0.004(2)
C33 0.042(3) 0.025(3) 0.015(2) -0.005(2) 0.014(2) -0.006(2)
C34 0.035(3) 0.018(3) 0.013(2) -0.0013(19) 0.006(2) -0.009(2)
C35 0.042(3) 0.024(3) 0.025(3) -0.005(2) 0.019(2) -0.009(2)
C36 0.038(3) 0.032(3) 0.037(3) -0.017(2) 0.027(3) -0.011(3)
C37 0.028(3) 0.029(3) 0.027(3) -0.010(2) 0.016(2) -0.003(2)
C38 0.030(3) 0.017(3) 0.015(2) -0.0070(19) 0.009(2) 0.003(2)
C39 0.026(3) 0.010(2) 0.020(2) -0.0021(18) 0.009(2) 0.003(2)
C40 0.024(3) 0.036(3) 0.026(3) 0.004(2) 0.012(2) 0.005(2)
C41 0.044(3) 0.034(3) 0.035(3) 0.012(2) 0.028(3) 0.009(3)
C42 0.073(5) 0.032(4) 0.047(4) 0.006(3) 0.040(3) 0.022(4)
C43 0.086(5) 0.024(3) 0.042(3) -0.002(3) 0.034(4) 0.021(4)
C44 0.058(4) 0.019(3) 0.035(3) -0.004(2) 0.017(3) 0.010(3)
C45 0.035(3) 0.018(3) 0.021(2) 0.007(2) 0.008(2) 0.009(2)
C46 0.027(3) 0.020(3) 0.018(2) 0.000(2) 0.002(2) -0.001(2)
C47 0.039(3) 0.027(3) 0.050(4) -0.012(3) 0.015(3) -0.010(3)
C48 0.041(3) 0.020(3) 0.021(2) -0.002(2) 0.011(2) 0.000(2)
C49 0.026(3) 0.018(3) 0.017(2) 0.0018(19) 0.009(2) -0.002(2)
C50 0.026(3) 0.019(3) 0.014(2) -0.0003(18) 0.008(2) -0.004(2)
C51 0.038(3) 0.027(3) 0.018(2) 0.001(2) 0.011(2) -0.007(2)
C52 0.049(4) 0.023(3) 0.025(3) 0.008(2) 0.009(3) 0.003(3)
C53 0.066(4) 0.018(3) 0.028(3) 0.002(2) 0.018(3) 0.001(3)
C54 0.052(4) 0.014(3) 0.026(3) -0.001(2) 0.018(3) 0.005(2)

loop_
_atom_type_symbol
_atom_type_description
_atom_type_scat_dispersion_real
_atom_type_scat_dispersion_imag
_atom_type_scat_source
C C 0.0033 0.0016 'International Tables Vol C Tables 4.2.6.8 and 6.1.1.4'
N N 0.0061 0.0033 'International Tables Vol C Tables 4.2.6.8 and 6.1.1.4'
O O 0.0106 0.0060 'International Tables Vol C Tables 4.2.6.8 and 6.1.1.4'
Cl Cl 0.1484 0.1585 'International Tables Vol C Tables 4.2.6.8 and 6.1.1.4'
Mn Mn 0.3368 0.7283 'International Tables Vol C Tables 4.2.6.8 and 6.1.1.4'
H H 0.0000 0.0000 'International Tables Vol C Tables 4.2.6.8 and 6.1.1.4'

loop_
_geom_angle_atom_site_label_1
_geom_angle_atom_site_label_2
_geom_angle_atom_site_label_3
_geom_angle
O1 Mn1 O3 96.26(13)
O1 Mn1 N1 92.34(14)
O3 Mn1 N1 171.16(15)
O1 Mn1 N6 169.87(14)
O3 Mn1 N6 92.58(14)
N1 Mn1 N6 79.04(15)
O1 Mn1 O9 87.94(13)
O3 Mn1 O9 93.91(14)
N1 Mn1 O9 88.43(14)
N6 Mn1 O9 86.54(14)
O1 Mn1 O4 87.88(13)
O3 Mn1 O4 93.52(14)
N1 Mn1 O4 84.74(14)
N6 Mn1 O4 96.52(14)
O9 Mn1 O4 171.83(13)
O1 Mn1 Mn3 31.74(9)
O3 Mn1 Mn3 123.65(10)
N1 Mn1 Mn3 64.05(11)
N6 Mn1 Mn3 141.95(11)
O9 Mn1 Mn3 100.73(9)
O4 Mn1 Mn3 72.24(9)
O1 Mn1 Mn2 30.95(9)
O3 Mn1 Mn2 80.86(10)
N1 Mn1 Mn2 107.73(11)
N6 Mn1 Mn2 147.63(12)
O9 Mn1 Mn2 62.58(8)
O4 Mn1 Mn2 115.41(9)
Mn3 Mn1 Mn2 59.94(2)
O1 Mn2 O7 97.42(13)
O1 Mn2 N3 90.26(14)
O7 Mn2 N3 172.32(15)
O1 Mn2 N4 168.15(14)
O7 Mn2 N4 94.26(14)
N3 Mn2 N4 78.07(15)
O1 Mn2 O8 88.33(13)
O7 Mn2 O8 92.73(14)
N3 Mn2 O8 87.59(14)
N4 Mn2 O8 89.14(14)
O1 Mn2 O2 87.72(13)
O7 Mn2 O2 92.87(13)
N3 Mn2 O2 87.30(14)
N4 Mn2 O2 93.69(14)
O8 Mn2 O2 173.52(12)
O1 Mn2 Mn3 31.55(9)
O7 Mn2 Mn3 81.87(10)
N3 Mn2 Mn3 104.97(11)
N4 Mn2 Mn3 150.40(11)
O8 Mn2 Mn3 61.92(9)
O2 Mn2 Mn3 115.75(9)
O1 Mn2 Mn1 31.13(9)
O7 Mn2 Mn1 124.14(10)
N3 Mn2 Mn1 63.18(11)
N4 Mn2 Mn1 138.96(11)
O8 Mn2 Mn1 101.59(9)
O2 Mn2 Mn1 72.51(8)
Mn3 Mn2 Mn1 59.90(3)
O1 Mn3 O5 96.06(14)
O1 Mn3 N2 91.39(15)
O5 Mn3 N2 172.26(16)
O1 Mn3 N5 169.87(16)
O5 Mn3 N5 93.72(17)
N2 Mn3 N5 78.95(17)
O1 Mn3 O6 87.17(13)
O5 Mn3 O6 92.38(14)
N2 Mn3 O6 85.85(14)
N5 Mn3 O6 95.10(14)
O1 Mn3 O10 89.13(12)
O5 Mn3 O10 91.95(14)
N2 Mn3 O10 90.28(14)
N5 Mn3 O10 87.87(14)
O6 Mn3 O10 174.58(13)
O1 Mn3 Mn1 31.62(9)
O5 Mn3 Mn1 81.24(11)
N2 Mn3 Mn1 106.33(12)
N5 Mn3 Mn1 149.08(11)
O6 Mn3 Mn1 115.49(10)
O10 Mn3 Mn1 62.02(9)
O1 Mn3 Mn2 31.25(9)
O5 Mn3 Mn2 122.42(11)
N2 Mn3 Mn2 64.09(12)
N5 Mn3 Mn2 141.05(12)
O6 Mn3 Mn2 71.40(9)
O10 Mn3 Mn2 103.48(9)
Mn1 Mn3 Mn2 60.16(2)
O18 Cl1 O17 116.7(4)
O18 Cl1 O16 110.5(3)
O17 Cl1 O16 110.3(3)
O18 Cl1 O15 105.0(4)
O17 Cl1 O15 104.0(4)
O16 Cl1 O15 110.0(4)
C49 N1 O10 121.9(4)
C49 N1 Mn1 117.6(3)
O10 N1 Mn1 120.5(3)
C46 N2 O8 121.6(4)
C46 N2 Mn3 117.4(3)
O8 N2 Mn3 121.0(3)
C39 N3 O9 120.2(4)
C39 N3 Mn2 118.9(3)
O9 N3 Mn2 120.7(3)
C34 N4 C38 120.1(4)
C34 N4 Mn2 126.5(3)
C38 N4 Mn2 113.3(3)
C41 N5 C45 119.2(5)
C41 N5 Mn3 126.9(4)
C45 N5 Mn3 113.9(3)
C54 N6 C50 120.0(4)
C54 N6 Mn1 126.4(3)
C50 N6 Mn1 113.1(3)
Mn2 O1 Mn1 117.92(16)
Mn2 O1 Mn3 117.20(16)
Mn1 O1 Mn3 116.64(15)
C23 O2 Mn2 129.9(3)
C23 O3 Mn1 131.5(3)
C1 O4 Mn1 130.4(3)
C1 O5 Mn3 130.0(3)
C12 O6 Mn3 132.7(3)
C12 O7 Mn2 128.2(3)
N2 O8 Mn2 112.0(3)
N3 O9 Mn1 112.0(2)
N1 O10 Mn3 112.4(2)
O4 C1 O5 125.6(5)
O4 C1 C2 119.5(5)
O5 C1 C2 114.9(5)
C11 C2 C3 120.2(6)
C11 C2 C1 119.4(6)
C3 C2 C1 120.3(6)
C4 C3 C2 121.5(7)
C3 C4 C5 120.9(8)
C4 C5 C6 122.8(9)
C4 C5 C10 119.3(6)
C6 C5 C10 117.9(9)
C7 C6 C5 119.7(11)
C6 C7 C8 126.2(10)
C7 C8 C9 117.9(9)
C10 C9 C8 117.4(10)
C9 C10 C5 120.8(8)
C9 C10 C11 120.2(8)
C5 C10 C11 119.0(7)
C2 C11 C10 119.0(7)
O6 C12 O7 125.5(4)
O6 C12 C13 117.7(4)
O7 C12 C13 116.8(4)
C22 C13 C14 120.1(5)
C22 C13 C12 118.5(4)
C14 C13 C12 121.3(4)
C15 C14 C13 120.1(5)
C14 C15 C16 120.8(5)
C21 C16 C15 119.3(5)
C21 C16 C17 117.9(5)
C15 C16 C17 122.7(5)
C18 C17 C16 121.3(6)
C17 C18 C19 120.6(5)
C20 C19 C18 119.5(6)
C19 C20 C21 120.5(6)
C16 C21 C22 119.0(5)
C16 C21 C20 120.1(5)
C22 C21 C20 120.9(5)
C13 C22 C21 120.5(5)
O2 C23 O3 125.0(4)
O2 C23 C24 119.4(4)
O3 C23 C24 115.6(4)
C33 C24 C25 119.2(4)
C33 C24 C23 120.5(4)
C25 C24 C23 120.3(4)
C26 C25 C24 120.3(5)
C25 C26 C27 121.7(4)
C28 C27 C32 118.1(5)
C28 C27 C26 123.2(5)
C32 C27 C26 118.7(5)
C29 C28 C27 121.2(5)
C28 C29 C30 120.5(5)
C31 C30 C29 119.8(5)
C30 C31 C32 120.9(5)
C31 C32 C27 119.5(5)
C31 C32 C33 122.2(4)
C27 C32 C33 118.2(5)
C24 C33 C32 121.9(4)
N4 C34 C35 121.8(5)
C36 C35 C34 118.6(5)
C35 C36 C37 119.9(5)
C38 C37 C36 119.3(5)
N4 C38 C37 120.4(4)
N4 C38 C39 115.7(4)
C37 C38 C39 123.9(4)
N3 C39 C38 113.1(4)
N3 C39 C40 123.0(4)
C38 C39 C40 123.9(4)
N5 C41 C42 122.0(6)
C43 C42 C41 118.4(6)
C44 C43 C42 120.1(6)
C43 C44 C45 119.3(6)
N5 C45 C44 121.0(5)
N5 C45 C46 115.1(4)
C44 C45 C46 123.9(5)
N2 C46 C45 114.3(5)
N2 C46 C47 122.5(5)
C45 C46 C47 123.2(5)
N1 C49 C50 114.4(4)
N1 C49 C48 122.0(4)
C50 C49 C48 123.6(4)
N6 C50 C51 119.6(4)
N6 C50 C49 115.7(4)
C51 C50 C49 124.6(4)
C52 C51 C50 119.7(5)
C53 C52 C51 119.9(5)
C52 C53 C54 117.8(5)
N6 C54 C53 122.9(5)

loop_
_geom_bond_atom_site_label_1
_geom_bond_atom_site_label_2
_geom_bond_distance
Mn1 O1 1.887(3)
Mn1 O3 1.936(3)
Mn1 N1 2.017(4)
Mn1 N6 2.052(4)
Mn1 O9 2.158(3)
Mn1 O4 2.204(4)
Mn1 Mn3 3.2177(12)
Mn1 Mn2 3.2260(11)
Mn2 O1 1.878(3)
Mn2 O7 1.953(3)
Mn2 N3 2.024(4)
Mn2 N4 2.058(4)
Mn2 O8 2.195(3)
Mn2 O2 2.235(3)
Mn2 Mn3 3.2190(11)
Mn3 O1 1.894(3)
Mn3 O5 1.929(4)
Mn3 N2 2.010(4)
Mn3 N5 2.055(4)
Mn3 O6 2.184(3)
Mn3 O10 2.186(3)
Cl1 O18 1.388(5)
Cl1 O17 1.394(5)
Cl1 O16 1.435(5)
Cl1 O15 1.489(7)
N1 C49 1.301(6)
N1 O10 1.324(5)
N2 C46 1.312(6)
N2 O8 1.323(5)
N3 C39 1.280(6)
N3 O9 1.338(5)
N4 C34 1.352(6)
N4 C38 1.356(6)
N5 C41 1.340(7)
N5 C45 1.351(7)
N6 C54 1.329(6)
N6 C50 1.364(6)
O2 C23 1.248(6)
O3 C23 1.299(5)
O4 C1 1.245(6)
O5 C1 1.295(6)
O6 C12 1.248(6)
O7 C12 1.284(6)
C1 C2 1.485(7)
C2 C11 1.366(9)
C2 C3 1.430(9)
C3 C4 1.351(9)
C4 C5 1.395(12)
C5 C6 1.410(10)
C5 C10 1.435(11)
C6 C7 1.322(13)
C7 C8 1.365(13)
C8 C9 1.440(12)
C9 C10 1.430(11)
C10 C11 1.455(9)
C12 C13 1.502(6)
C13 C22 1.370(7)
C13 C14 1.408(7)
C14 C15 1.369(7)
C15 C16 1.409(8)
C16 C21 1.405(8)
C16 C17 1.426(8)
C17 C18 1.363(9)
C18 C19 1.414(9)
C19 C20 1.376(8)
C20 C21 1.423(8)
C21 C22 1.419(7)
C23 C24 1.493(7)
C24 C33 1.380(7)
C24 C25 1.423(6)
C25 C26 1.361(7)
C26 C27 1.429(8)
C27 C28 1.413(8)
C27 C32 1.422(7)
C28 C29 1.375(8)
C29 C30 1.410(8)
C30 C31 1.368(8)
C31 C32 1.418(7)
C32 C33 1.429(7)
C34 C35 1.385(7)
C35 C36 1.381(8)
C36 C37 1.391(7)
C37 C38 1.390(7)
C38 C39 1.480(6)
C39 C40 1.490(6)
C41 C42 1.387(8)
C42 C43 1.379(9)
C43 C44 1.361(9)
C44 C45 1.392(7)
C45 C46 1.473(8)
C46 C47 1.485(7)
C48 C49 1.496(6)
C49 C50 1.459(7)
C50 C51 1.393(7)
C51 C52 1.384(8)
C52 C53 1.382(7)
C53 C54 1.384(7)
